data_7119285
loop_
_publ_author_name
'Ye, Ke-Yin'
'Bursch, Markus'
'Qu, Zheng-Wang'
'Daniliuc, Constantin G.'
'Grimme, Stefan'
'Kehr, Gerald'
'Erker, Gerhard'

_publ_section_title
;
 Reversible formylborane/SO2 coupling at a frustrated Lewis pair
 framework.
;
_journal_issue 3
_journal_name_full 'Chemical communications (Cambridge, England)'
_journal_page_first 633
_journal_page_last 635
_journal_paper_doi 10.1039/c6cc07071j
_journal_volume 53
_journal_year 2017
_chemical_formula_sum 'C43 H23 B2 F20 O3 P S'
_chemical_formula_weight 1052.26
_chemical_name_systematic
; 
 ? 
;
_space_group_IT_number 15
_symmetry_cell_setting monoclinic
_symmetry_space_group_name_Hall '-C 2yc'
_symmetry_space_group_name_H-M 'C 1 2/c 1'
_atom_sites_solution_hydrogens geom
_atom_sites_solution_primary direct
_atom_sites_solution_secondary difmap
_audit_creation_method SHELXL-97
_audit_update_record
;
2016-08-29 deposited with the CCDC.
2016-12-12 downloaded from the CCDC.
;
_cell_angle_alpha 90.00
_cell_angle_beta 99.1710(10)
_cell_angle_gamma 90.00
_cell_formula_units_Z 8
_cell_length_a 19.6527(3)
_cell_length_b 18.1222(3)
_cell_length_c 23.6282(4)
_cell_measurement_reflns_used 10106
_cell_measurement_temperature 223(2)
_cell_measurement_theta_max 28.28
_cell_measurement_theta_min 4.08
_cell_volume 8307.6(2)
_computing_cell_refinement 'Collect (Nonius B.V., 1998)'
_computing_data_collection 'Collect (Nonius B.V., 1998)'
_computing_data_reduction 'Denzo-SMN (Otwinowski & Minor, 1997)'
_computing_molecular_graphics 'XP (BrukerAXS, 2000)'
_computing_publication_material 'SHELXL-97 (Sheldrick, 1997)'
_computing_structure_refinement 'SHELXL-97 (Sheldrick, 1997)'
_computing_structure_solution 'SHELXS-97 (Sheldrick, 1990)'
_diffrn_ambient_temperature 223(2)
_diffrn_measured_fraction_theta_full 0.993
_diffrn_measured_fraction_theta_max 0.993
_diffrn_measurement_device_type 'Nonius KappaCCD APEXII'
_diffrn_measurement_method '\w and \f scans'
_diffrn_radiation_monochromator 'Montel mirror'
_diffrn_radiation_source 'rotating anode Nonius FR591'
_diffrn_radiation_type MoK\a
_diffrn_radiation_wavelength 0.71073
_diffrn_reflns_av_R_equivalents 0.057
_diffrn_reflns_av_sigmaI/netI 0.0398
_diffrn_reflns_limit_h_max 23
_diffrn_reflns_limit_h_min -23
_diffrn_reflns_limit_k_max 21
_diffrn_reflns_limit_k_min -21
_diffrn_reflns_limit_l_max 28
_diffrn_reflns_limit_l_min -28
_diffrn_reflns_number 38620
_diffrn_reflns_theta_full 25.00
_diffrn_reflns_theta_max 25.00
_diffrn_reflns_theta_min 4.16
_exptl_absorpt_coefficient_mu 0.250
_exptl_absorpt_correction_T_max 0.9901
_exptl_absorpt_correction_T_min 0.9852
_exptl_absorpt_correction_type multi-scan
_exptl_absorpt_process_details 'Denzo (Otwinowski, Borek, Majewski & Minor, 2003)'
_exptl_crystal_colour colourless
_exptl_crystal_density_diffrn 1.683
_exptl_crystal_density_method 'not measured'
_exptl_crystal_description prism
_exptl_crystal_F_000 4208
_exptl_crystal_size_max 0.06
_exptl_crystal_size_mid 0.04
_exptl_crystal_size_min 0.04
_refine_diff_density_max 0.262
_refine_diff_density_min -0.272
_refine_diff_density_rms 0.048
_refine_ls_extinction_method none
_refine_ls_goodness_of_fit_ref 1.034
_refine_ls_hydrogen_treatment constr
_refine_ls_matrix_type full
_refine_ls_number_parameters 635
_refine_ls_number_reflns 7281
_refine_ls_number_restraints 6
_refine_ls_restrained_S_all 1.046
_refine_ls_R_factor_all 0.0668
_refine_ls_R_factor_gt 0.0495
_refine_ls_shift/su_max 0.000
_refine_ls_shift/su_mean 0.000
_refine_ls_structure_factor_coef Fsqd
_refine_ls_weighting_details 'calc w=1/[\s^2^(Fo^2^)+(0.0282P)^2^+19.4486P] where P=(Fo^2^+2Fc^2^)/3'
_refine_ls_weighting_scheme calc
_refine_ls_wR_factor_gt 0.1024
_refine_ls_wR_factor_ref 0.1096
_reflns_number_gt 5697
_reflns_number_total 7281
_reflns_threshold_expression >2sigma(I)
_cod_data_source_file c6cc07071j2.cif
_cod_data_source_block erk8341
_cod_original_sg_symbol_H-M C2/c
_cod_database_code 7119285

loop_
_symmetry_equiv_pos_as_xyz
'x, y, z'
'-x, y, -z+1/2'
'x+1/2, y+1/2, z'
'-x+1/2, y+1/2, -z+1/2'
'-x, -y, -z'
'x, -y, z-1/2'
'-x+1/2, -y+1/2, -z'
'x+1/2, -y+1/2, z-1/2'

loop_
_atom_site_label
_atom_site_type_symbol
_atom_site_fract_x
_atom_site_fract_y
_atom_site_fract_z
_atom_site_U_iso_or_equiv
_atom_site_adp_type
_atom_site_occupancy
_atom_site_symmetry_multiplicity
_atom_site_calc_flag
_atom_site_refinement_flags
S1 S 0.15091(4) 0.46265(4) 0.20661(3) 0.03700(18) Uani 1 1 d .
P1 P 0.21924(4) 0.32995(4) 0.32342(3) 0.02950(16) Uani 1 1 d .
O1 O 0.12182(9) 0.40820(10) 0.25118(7) 0.0334(4) Uani 1 1 d .
O3 O 0.20737(10) 0.42283(10) 0.18368(8) 0.0382(5) Uani 1 1 d .
O2 O 0.19166(12) 0.51531(10) 0.24910(8) 0.0483(6) Uani 1 1 d .
C1 C 0.25528(14) 0.31074(15) 0.25900(11) 0.0336(6) Uani 1 1 d .
H1A H 0.2788 0.3550 0.2481 0.040 Uiso 1 1 calc R
H1B H 0.2896 0.2714 0.2670 0.040 Uiso 1 1 calc R
C2 C 0.19965(14) 0.28707(15) 0.20821(11) 0.0348(6) Uani 1 1 d .
H2A H 0.1541 0.2880 0.2201 0.042 Uiso 1 1 calc R
H2B H 0.2088 0.2366 0.1966 0.042 Uiso 1 1 calc R
C3 C 0.16268(14) 0.41224(14) 0.30990(11) 0.0302(6) Uani 1 1 d .
H3 H 0.1286 0.4074 0.3364 0.036 Uiso 1 1 calc R
C11 C 0.17560(15) 0.24249(14) 0.33488(11) 0.0337(6) Uani 1 1 d .
C12 C 0.21965(17) 0.18084(16) 0.34827(12) 0.0423(7) Uani 1 1 d .
C13 C 0.1895(2) 0.11212(17) 0.35169(15) 0.0568(9) Uani 1 1 d .
H13 H 0.2180 0.0706 0.3602 0.068 Uiso 1 1 calc R
C14 C 0.1193(2) 0.10287(19) 0.34298(17) 0.0665(10) Uani 1 1 d .
H14 H 0.1003 0.0555 0.3452 0.080 Uiso 1 1 calc R
C15 C 0.07678(19) 0.16272(18) 0.33105(15) 0.0554(9) Uani 1 1 d .
H15 H 0.0288 0.1559 0.3253 0.067 Uiso 1 1 calc R
C16 C 0.10335(16) 0.23308(16) 0.32727(12) 0.0403(7) Uani 1 1 d .
C17 C 0.29731(17) 0.18121(18) 0.36017(15) 0.0539(9) Uani 1 1 d .
H17A H 0.3138 0.1334 0.3749 0.081 Uiso 1 1 calc R
H17B H 0.3130 0.2190 0.3883 0.081 Uiso 1 1 calc R
H17C H 0.3151 0.1915 0.3250 0.081 Uiso 1 1 calc R
C18 C 0.05029(16) 0.29384(18) 0.31711(15) 0.0516(8) Uani 1 1 d .
H18A H 0.0045 0.2724 0.3103 0.077 Uiso 1 1 calc R
H18B H 0.0576 0.3226 0.2840 0.077 Uiso 1 1 calc R
H18C H 0.0547 0.3256 0.3505 0.077 Uiso 1 1 calc R
C21 C 0.27917(14) 0.35079(15) 0.38865(11) 0.0351(6) Uani 1 1 d .
C22 C 0.34992(15) 0.36554(16) 0.38877(13) 0.0428(7) Uani 1 1 d .
C23 C 0.39204(18) 0.37654(19) 0.44127(16) 0.0585(9) Uani 1 1 d .
H23 H 0.4391 0.3863 0.4421 0.070 Uiso 1 1 calc R
C24 C 0.3662(2) 0.3734(2) 0.49217(16) 0.0683(11) Uani 1 1 d .
H24 H 0.3958 0.3798 0.5272 0.082 Uiso 1 1 calc R
C25 C 0.2976(2) 0.3609(2) 0.49169(14) 0.0625(10) Uani 1 1 d .
H25 H 0.2805 0.3600 0.5266 0.075 Uiso 1 1 calc R
C26 C 0.25229(17) 0.34946(16) 0.44097(12) 0.0452(7) Uani 1 1 d .
C27 C 0.38411(16) 0.37063(19) 0.33631(15) 0.0542(9) Uani 1 1 d .
H27A H 0.4304 0.3900 0.3469 0.081 Uiso 1 1 calc R
H27B H 0.3577 0.4032 0.3085 0.081 Uiso 1 1 calc R
H27C H 0.3863 0.3219 0.3196 0.081 Uiso 1 1 calc R
C28 C 0.17800(18) 0.3374(2) 0.44649(13) 0.0539(9) Uani 1 1 d .
H28A H 0.1718 0.3458 0.4859 0.081 Uiso 1 1 calc R
H28B H 0.1650 0.2871 0.4356 0.081 Uiso 1 1 calc R
H28C H 0.1493 0.3714 0.4215 0.081 Uiso 1 1 calc R
B1 B 0.20064(17) 0.34285(17) 0.15468(13) 0.0333(7) Uani 1 1 d .
C31 C 0.27039(14) 0.33189(14) 0.12640(10) 0.0313(6) Uani 1 1 d .
F32 F 0.22173(10) 0.22171(10) 0.08377(8) 0.0585(5) Uani 1 1 d .
C32 C 0.27514(15) 0.26975(16) 0.09261(12) 0.0402(7) Uani 1 1 d .
F33 F 0.33245(11) 0.19047(12) 0.03636(9) 0.0753(6) Uani 1 1 d .
C33 C 0.33153(17) 0.25264(18) 0.06748(13) 0.0481(8) Uani 1 1 d .
F34 F 0.44385(10) 0.28227(13) 0.05216(9) 0.0716(6) Uani 1 1 d .
C34 C 0.38761(16) 0.29851(19) 0.07498(13) 0.0459(8) Uani 1 1 d .
F35 F 0.44040(10) 0.40589(12) 0.11605(10) 0.0707(6) Uani 1 1 d .
C35 C 0.38577(15) 0.36012(17) 0.10797(13) 0.0435(7) Uani 1 1 d .
F36 F 0.33297(9) 0.43622(10) 0.16616(9) 0.0590(5) Uani 1 1 d .
C36 C 0.32867(15) 0.37530(15) 0.13293(12) 0.0373(7) Uani 1 1 d .
C41 C 0.13286(14) 0.34609(15) 0.10501(11) 0.0350(6) Uani 1 1 d .
F42 F 0.08670(9) 0.23175(9) 0.12969(8) 0.0523(5) Uani 1 1 d .
C42 C 0.08174(16) 0.29269(16) 0.09612(12) 0.0413(7) Uani 1 1 d .
F43 F -0.02276(10) 0.24320(13) 0.04846(9) 0.0718(6) Uani 1 1 d .
C43 C 0.02518(16) 0.2970(2) 0.05424(14) 0.0502(8) Uani 1 1 d .
F44 F -0.03724(11) 0.35896(15) -0.02432(9) 0.0806(7) Uani 1 1 d .
C44 C 0.01766(17) 0.3553(2) 0.01761(13) 0.0529(9) Uani 1 1 d .
F45 F 0.06176(11) 0.46656(12) -0.01406(8) 0.0705(6) Uani 1 1 d .
C45 C 0.06697(18) 0.40950(19) 0.02307(13) 0.0497(8) Uani 1 1 d .
F46 F 0.17001(10) 0.45868(10) 0.06939(7) 0.0543(5) Uani 1 1 d .
C46 C 0.12287(15) 0.40414(17) 0.06632(12) 0.0411(7) Uani 1 1 d .
B2 B 0.18646(17) 0.50092(17) 0.31333(13) 0.0343(7) Uani 1 1 d .
C51 C 0.25657(15) 0.52448(14) 0.35383(13) 0.0395(7) Uani 1 1 d .
F52 F 0.32526(12) 0.53820(14) 0.28085(11) 0.0858(7) Uani 1 1 d .
C52 C 0.31880(18) 0.54202(18) 0.33652(17) 0.0560(9) Uani 1 1 d .
F53 F 0.43610(12) 0.57507(15) 0.35509(15) 0.1155(10) Uani 1 1 d U
C53 C 0.37660(19) 0.5617(2) 0.3748(3) 0.0758(13) Uani 1 1 d .
F54 F 0.43043(14) 0.58446(16) 0.46850(15) 0.1298(12) Uani 1 1 d .
C54 C 0.3733(2) 0.5665(2) 0.4314(2) 0.0795(13) Uani 1 1 d .
F55 F 0.31054(14) 0.55346(16) 0.50720(11) 0.1054(9) Uani 1 1 d .
C55 C 0.3135(2) 0.5505(2) 0.45101(18) 0.0670(11) Uani 1 1 d .
F56 F 0.19945(10) 0.51346(11) 0.43374(7) 0.0568(5) Uani 1 1 d .
C56 C 0.25721(16) 0.53025(17) 0.41237(14) 0.0473(8) Uani 1 1 d .
C61 C 0.12208(15) 0.55506(15) 0.32406(11) 0.0365(7) Uani 1 1 d .
F62 F 0.18037(11) 0.65312(9) 0.28608(8) 0.0562(5) Uani 1 1 d .
C62 C 0.12466(17) 0.62839(16) 0.30699(12) 0.0425(7) Uani 1 1 d .
F63 F 0.07936(13) 0.74841(10) 0.29092(9) 0.0771(7) Uani 1 1 d .
C63 C 0.0734(2) 0.67948(17) 0.30989(14) 0.0528(9) Uani 1 1 d .
F64 F -0.03474(12) 0.70729(13) 0.33515(10) 0.0873(8) Uani 1 1 d .
C64 C 0.01603(19) 0.6587(2) 0.33193(15) 0.0584(10) Uani 1 1 d .
F65 F -0.04581(10) 0.56630(12) 0.37157(10) 0.0746(6) Uani 1 1 d .
C65 C 0.01034(16) 0.58776(19) 0.35033(14) 0.0505(8) Uani 1 1 d .
F66 F 0.05249(10) 0.46964(10) 0.36633(9) 0.0593(5) Uani 1 1 d .
C66 C 0.06297(16) 0.53819(16) 0.34638(13) 0.0422(7) Uani 1 1 d .

loop_
_atom_site_aniso_label
_atom_site_aniso_U_11
_atom_site_aniso_U_22
_atom_site_aniso_U_33
_atom_site_aniso_U_23
_atom_site_aniso_U_13
_atom_site_aniso_U_12
S1 0.0454(4) 0.0337(4) 0.0339(4) 0.0059(3) 0.0124(3) 0.0093(3)
P1 0.0315(4) 0.0283(3) 0.0300(3) 0.0026(3) 0.0090(3) 0.0023(3)
O1 0.0364(11) 0.0334(10) 0.0317(9) 0.0029(8) 0.0091(8) 0.0034(8)
O3 0.0483(12) 0.0321(10) 0.0375(10) -0.0062(8) 0.0172(9) -0.0017(9)
O2 0.0814(16) 0.0302(10) 0.0397(11) -0.0032(9) 0.0288(11) -0.0068(10)
C1 0.0346(15) 0.0335(15) 0.0352(15) 0.0031(12) 0.0131(12) 0.0033(12)
C2 0.0398(16) 0.0324(15) 0.0341(14) -0.0013(12) 0.0117(12) 0.0005(12)
C3 0.0331(15) 0.0298(14) 0.0290(13) 0.0008(11) 0.0090(11) 0.0045(11)
C11 0.0448(17) 0.0298(14) 0.0291(14) 0.0012(11) 0.0143(12) -0.0021(12)
C12 0.059(2) 0.0337(16) 0.0381(16) 0.0029(13) 0.0187(14) 0.0040(14)
C13 0.077(3) 0.0306(16) 0.068(2) 0.0039(15) 0.0267(19) 0.0051(16)
C14 0.077(3) 0.0359(19) 0.094(3) -0.0021(18) 0.035(2) -0.0136(18)
C15 0.059(2) 0.0464(19) 0.067(2) -0.0056(16) 0.0278(18) -0.0156(17)
C16 0.0450(18) 0.0409(17) 0.0374(16) -0.0009(13) 0.0138(13) -0.0069(14)
C17 0.056(2) 0.0443(19) 0.064(2) 0.0117(16) 0.0162(17) 0.0175(16)
C18 0.0365(18) 0.0521(19) 0.067(2) 0.0131(16) 0.0103(15) -0.0093(15)
C21 0.0360(16) 0.0300(14) 0.0375(15) 0.0023(12) 0.0006(12) 0.0030(12)
C22 0.0365(17) 0.0336(15) 0.0564(19) -0.0002(14) 0.0023(14) 0.0086(13)
C23 0.043(2) 0.055(2) 0.070(2) -0.0033(18) -0.0130(17) 0.0073(16)
C24 0.076(3) 0.073(3) 0.047(2) -0.0011(18) -0.0190(19) 0.005(2)
C25 0.078(3) 0.067(2) 0.0384(18) 0.0040(17) -0.0020(17) -0.003(2)
C26 0.060(2) 0.0388(17) 0.0366(16) 0.0041(13) 0.0061(14) 0.0010(15)
C27 0.0313(17) 0.060(2) 0.072(2) -0.0106(18) 0.0091(16) -0.0003(15)
C28 0.067(2) 0.063(2) 0.0344(16) 0.0004(15) 0.0178(15) -0.0078(18)
B1 0.0413(19) 0.0296(16) 0.0311(16) -0.0055(13) 0.0124(14) 0.0001(14)
C31 0.0375(16) 0.0303(14) 0.0273(13) 0.0033(11) 0.0084(11) 0.0056(12)
F32 0.0571(12) 0.0501(11) 0.0730(13) -0.0275(10) 0.0248(10) -0.0113(9)
C32 0.0414(17) 0.0386(16) 0.0428(16) -0.0054(13) 0.0128(13) -0.0013(14)
F33 0.0803(15) 0.0717(14) 0.0814(15) -0.0382(12) 0.0355(12) 0.0058(11)
C33 0.057(2) 0.0507(19) 0.0404(17) -0.0101(14) 0.0195(15) 0.0129(16)
F34 0.0540(12) 0.0916(16) 0.0779(14) -0.0075(12) 0.0371(11) 0.0133(11)
C34 0.0385(18) 0.062(2) 0.0410(17) 0.0065(15) 0.0191(14) 0.0143(15)
F35 0.0426(11) 0.0719(14) 0.1022(16) -0.0054(12) 0.0257(11) -0.0110(10)
C35 0.0364(17) 0.0496(18) 0.0462(17) 0.0084(14) 0.0113(13) -0.0007(14)
F36 0.0509(11) 0.0453(10) 0.0847(14) -0.0220(10) 0.0227(10) -0.0120(9)
C36 0.0420(17) 0.0305(15) 0.0401(16) -0.0013(12) 0.0091(13) 0.0043(13)
C41 0.0370(16) 0.0383(15) 0.0325(14) -0.0026(12) 0.0140(12) 0.0061(12)
F42 0.0525(11) 0.0427(10) 0.0620(11) -0.0002(9) 0.0103(9) -0.0085(8)
C42 0.0453(18) 0.0417(17) 0.0397(16) -0.0043(13) 0.0147(14) 0.0031(14)
F43 0.0529(13) 0.0899(16) 0.0712(13) -0.0144(12) 0.0059(10) -0.0210(11)
C43 0.0392(18) 0.066(2) 0.0471(18) -0.0128(17) 0.0110(15) -0.0067(16)
F44 0.0521(13) 0.127(2) 0.0563(12) 0.0049(13) -0.0099(10) 0.0029(13)
C44 0.0397(19) 0.081(3) 0.0373(17) -0.0068(17) 0.0048(14) 0.0086(17)
F45 0.0699(14) 0.0887(15) 0.0527(11) 0.0274(11) 0.0092(10) 0.0167(12)
C45 0.053(2) 0.060(2) 0.0380(17) 0.0084(15) 0.0143(15) 0.0142(17)
F46 0.0586(12) 0.0523(11) 0.0528(11) 0.0134(9) 0.0117(9) -0.0048(9)
C46 0.0403(17) 0.0468(17) 0.0382(16) -0.0013(13) 0.0128(13) 0.0016(14)
B2 0.0408(19) 0.0305(16) 0.0346(16) 0.0004(13) 0.0154(14) 0.0026(14)
C51 0.0397(17) 0.0250(14) 0.0562(19) -0.0016(13) 0.0151(14) 0.0000(12)
F52 0.0677(15) 0.1036(18) 0.0983(17) 0.0325(14) 0.0505(13) 0.0093(13)
C52 0.047(2) 0.0427(18) 0.084(3) 0.0068(18) 0.0281(19) -0.0001(16)
F53 0.0499(14) 0.0870(18) 0.218(3) 0.0144(19) 0.0453(17) -0.0168(13)
C53 0.040(2) 0.045(2) 0.145(4) 0.001(2) 0.024(3) -0.0068(17)
F54 0.0660(17) 0.112(2) 0.192(3) -0.057(2) -0.0381(19) -0.0135(15)
C54 0.051(3) 0.054(2) 0.124(4) -0.025(3) -0.015(3) -0.0047(19)
F55 0.0943(19) 0.135(2) 0.0745(16) -0.0509(16) -0.0234(14) 0.0142(17)
C55 0.062(3) 0.057(2) 0.077(3) -0.025(2) -0.006(2) 0.0015(19)
F56 0.0514(12) 0.0792(13) 0.0411(10) -0.0081(9) 0.0117(8) 0.0031(10)
C56 0.0432(19) 0.0436(18) 0.0537(19) -0.0131(15) 0.0032(15) -0.0007(14)
C61 0.0423(17) 0.0323(15) 0.0341(14) -0.0084(12) 0.0032(12) 0.0040(12)
F62 0.0793(14) 0.0316(9) 0.0602(11) 0.0008(8) 0.0185(10) -0.0052(9)
C62 0.056(2) 0.0338(16) 0.0353(15) -0.0062(13) 0.0005(14) 0.0037(14)
F63 0.1150(19) 0.0371(11) 0.0723(14) -0.0017(10) -0.0063(13) 0.0249(11)
C63 0.070(2) 0.0326(17) 0.0480(19) -0.0090(14) -0.0138(17) 0.0181(16)
F64 0.0745(16) 0.0801(15) 0.0993(17) -0.0282(13) -0.0105(13) 0.0472(13)
C64 0.055(2) 0.053(2) 0.060(2) -0.0232(17) -0.0121(18) 0.0261(18)
F65 0.0428(12) 0.0838(15) 0.0987(16) -0.0448(13) 0.0162(11) 0.0029(10)
C65 0.0323(18) 0.064(2) 0.0545(19) -0.0257(17) 0.0043(14) 0.0050(15)
F66 0.0602(12) 0.0441(11) 0.0832(14) -0.0080(10) 0.0405(10) -0.0005(9)
C66 0.0401(17) 0.0402(17) 0.0473(17) -0.0130(14) 0.0101(14) 0.0004(14)

loop_
_atom_type_symbol
_atom_type_description
_atom_type_scat_dispersion_real
_atom_type_scat_dispersion_imag
_atom_type_scat_source
C C 0.0033 0.0016 'International Tables Vol C Tables 4.2.6.8 and 6.1.1.4'
H H 0.0000 0.0000 'International Tables Vol C Tables 4.2.6.8 and 6.1.1.4'
B B 0.0013 0.0007 'International Tables Vol C Tables 4.2.6.8 and 6.1.1.4'
O O 0.0106 0.0060 'International Tables Vol C Tables 4.2.6.8 and 6.1.1.4'
F F 0.0171 0.0103 'International Tables Vol C Tables 4.2.6.8 and 6.1.1.4'
P P 0.1023 0.0942 'International Tables Vol C Tables 4.2.6.8 and 6.1.1.4'
S S 0.1246 0.1234 'International Tables Vol C Tables 4.2.6.8 and 6.1.1.4'

loop_
_geom_angle_atom_site_label_1
_geom_angle_atom_site_label_2
_geom_angle_atom_site_label_3
_geom_angle
O3 S1 O2 101.50(12)
O3 S1 O1 107.58(10)
O2 S1 O1 99.05(10)
C1 P1 C21 117.61(13)
C1 P1 C11 102.22(12)
C21 P1 C11 107.88(12)
C1 P1 C3 108.25(12)
C21 P1 C3 105.50(12)
C11 P1 C3 115.85(13)
C3 O1 S1 112.55(15)
S1 O3 B1 125.23(17)
S1 O2 B2 115.41(17)
C2 C1 P1 112.44(18)
C2 C1 H1A 109.1
P1 C1 H1A 109.1
C2 C1 H1B 109.1
P1 C1 H1B 109.1
H1A C1 H1B 107.8
C1 C2 B1 109.7(2)
C1 C2 H2A 109.7
B1 C2 H2A 109.7
C1 C2 H2B 109.7
B1 C2 H2B 109.7
H2A C2 H2B 108.2
O1 C3 B2 101.38(19)
O1 C3 P1 109.86(16)
B2 C3 P1 127.48(19)
O1 C3 H3 105.4
B2 C3 H3 105.4
P1 C3 H3 105.4
C16 C11 C12 119.9(3)
C16 C11 P1 124.5(2)
C12 C11 P1 115.4(2)
C13 C12 C11 118.0(3)
C13 C12 C17 115.0(3)
C11 C12 C17 127.0(3)
C14 C13 C12 122.0(3)
C14 C13 H13 119.0
C12 C13 H13 119.0
C15 C14 C13 119.9(3)
C15 C14 H14 120.0
C13 C14 H14 120.0
C14 C15 C16 121.2(3)
C14 C15 H15 119.4
C16 C15 H15 119.4
C15 C16 C11 119.0(3)
C15 C16 C18 115.1(3)
C11 C16 C18 126.0(3)
C12 C17 H17A 109.5
C12 C17 H17B 109.5
H17A C17 H17B 109.5
C12 C17 H17C 109.5
H17A C17 H17C 109.5
H17B C17 H17C 109.5
C16 C18 H18A 109.5
C16 C18 H18B 109.5
H18A C18 H18B 109.5
C16 C18 H18C 109.5
H18A C18 H18C 109.5
H18B C18 H18C 109.5
C22 C21 C26 120.2(3)
C22 C21 P1 122.9(2)
C26 C21 P1 116.9(2)
C23 C22 C21 118.3(3)
C23 C22 C27 116.5(3)
C21 C22 C27 125.3(3)
C24 C23 C22 121.5(3)
C24 C23 H23 119.3
C22 C23 H23 119.3
C25 C24 C23 120.0(3)
C25 C24 H24 120.0
C23 C24 H24 120.0
C24 C25 C26 121.8(3)
C24 C25 H25 119.1
C26 C25 H25 119.1
C25 C26 C21 118.2(3)
C25 C26 C28 116.4(3)
C21 C26 C28 125.4(3)
C22 C27 H27A 109.5
C22 C27 H27B 109.5
H27A C27 H27B 109.5
C22 C27 H27C 109.5
H27A C27 H27C 109.5
H27B C27 H27C 109.5
C26 C28 H28A 109.5
C26 C28 H28B 109.5
H28A C28 H28B 109.5
C26 C28 H28C 109.5
H28A C28 H28C 109.5
H28B C28 H28C 109.5
O3 B1 C2 104.0(2)
O3 B1 C31 105.6(2)
C2 B1 C31 111.1(2)
O3 B1 C41 106.1(2)
C2 B1 C41 118.3(2)
C31 B1 C41 110.7(2)
C36 C31 C32 113.3(2)
C36 C31 B1 128.5(2)
C32 C31 B1 118.1(2)
F32 C32 C33 116.6(3)
F32 C32 C31 119.2(2)
C33 C32 C31 124.3(3)
F33 C33 C34 119.9(3)
F33 C33 C32 120.5(3)
C34 C33 C32 119.7(3)
F34 C34 C35 120.6(3)
F34 C34 C33 120.9(3)
C35 C34 C33 118.4(3)
F35 C35 C34 119.5(3)
F35 C35 C36 120.2(3)
C34 C35 C36 120.4(3)
F36 C36 C35 115.7(3)
F36 C36 C31 120.4(2)
C35 C36 C31 123.9(3)
C42 C41 C46 114.0(3)
C42 C41 B1 125.0(3)
C46 C41 B1 121.0(3)
F42 C42 C43 116.4(3)
F42 C42 C41 119.8(3)
C43 C42 C41 123.8(3)
F43 C43 C44 119.7(3)
F43 C43 C42 120.4(3)
C44 C43 C42 119.9(3)
F44 C44 C43 120.0(3)
F44 C44 C45 120.4(3)
C43 C44 C45 119.6(3)
F45 C45 C44 120.6(3)
F45 C45 C46 120.3(3)
C44 C45 C46 119.1(3)
F46 C46 C45 116.6(3)
F46 C46 C41 119.8(3)
C45 C46 C41 123.6(3)
O2 B2 C51 110.6(2)
O2 B2 C61 102.7(2)
C51 B2 C61 110.9(2)
O2 B2 C3 100.1(2)
C51 B2 C3 119.4(2)
C61 B2 C3 111.3(2)
C56 C51 C52 114.1(3)
C56 C51 B2 119.1(3)
C52 C51 B2 126.8(3)
F52 C52 C53 117.3(3)
F52 C52 C51 120.2(3)
C53 C52 C51 122.6(4)
F53 C53 C54 120.8(4)
F53 C53 C52 119.3(5)
C54 C53 C52 120.0(4)
F54 C54 C53 119.4(5)
F54 C54 C55 120.4(5)
C53 C54 C55 120.2(4)
F55 C55 C54 120.3(4)
F55 C55 C56 121.0(4)
C54 C55 C56 118.7(4)
F56 C56 C55 116.8(3)
F56 C56 C51 118.9(3)
C55 C56 C51 124.4(3)
C66 C61 C62 113.1(3)
C66 C61 B2 129.6(3)
C62 C61 B2 117.3(3)
F62 C62 C63 116.0(3)
F62 C62 C61 119.5(3)
C63 C62 C61 124.5(3)
F63 C63 C64 120.4(3)
F63 C63 C62 120.4(4)
C64 C63 C62 119.1(3)
F64 C64 C65 120.0(4)
F64 C64 C63 120.4(3)
C65 C64 C63 119.6(3)
F65 C65 C64 120.4(3)
F65 C65 C66 120.4(3)
C64 C65 C66 119.3(3)
F66 C66 C65 114.5(3)
F66 C66 C61 121.2(3)
C65 C66 C61 124.3(3)

loop_
_geom_bond_atom_site_label_1
_geom_bond_atom_site_label_2
_geom_bond_distance
S1 O3 1.4957(19)
S1 O2 1.518(2)
S1 O1 1.6129(18)
P1 C1 1.812(3)
P1 C21 1.824(3)
P1 C11 1.843(3)
P1 C3 1.857(3)
O1 C3 1.490(3)
O3 B1 1.600(3)
O2 B2 1.559(4)
C1 C2 1.550(4)
C1 H1A 0.9800
C1 H1B 0.9800
C2 B1 1.622(4)
C2 H2A 0.9800
C2 H2B 0.9800
C3 B2 1.672(4)
C3 H3 0.9900
C11 C16 1.413(4)
C11 C12 1.418(4)
C12 C13 1.387(4)
C12 C17 1.507(4)
C13 C14 1.373(5)
C13 H13 0.9400
C14 C15 1.370(5)
C14 H14 0.9400
C15 C16 1.386(4)
C15 H15 0.9400
C16 C18 1.509(4)
C17 H17A 0.9700
C17 H17B 0.9700
C17 H17C 0.9700
C18 H18A 0.9700
C18 H18B 0.9700
C18 H18C 0.9700
C21 C22 1.415(4)
C21 C26 1.420(4)
C22 C23 1.392(4)
C22 C27 1.504(4)
C23 C24 1.379(5)
C23 H23 0.9400
C24 C25 1.366(5)
C24 H24 0.9400
C25 C26 1.390(4)
C25 H25 0.9400
C26 C28 1.502(5)
C27 H27A 0.9700
C27 H27B 0.9700
C27 H27C 0.9700
C28 H28A 0.9700
C28 H28B 0.9700
C28 H28C 0.9700
B1 C31 1.630(4)
B1 C41 1.630(4)
C31 C36 1.378(4)
C31 C32 1.392(4)
F32 C32 1.354(3)
C32 C33 1.373(4)
F33 C33 1.347(3)
C33 C34 1.369(5)
F34 C34 1.337(3)
C34 C35 1.365(4)
F35 C35 1.346(3)
C35 C36 1.376(4)
F36 C36 1.350(3)
C41 C42 1.387(4)
C41 C46 1.387(4)
F42 C42 1.354(3)
C42 C43 1.368(4)
F43 C43 1.347(4)
C43 C44 1.359(5)
F44 C44 1.345(3)
C44 C45 1.371(5)
F45 C45 1.349(4)
C45 C46 1.379(4)
F46 C46 1.349(3)
B2 C51 1.605(4)
B2 C61 1.652(4)
C51 C56 1.385(4)
C51 C52 1.387(4)
F52 C52 1.343(4)
C52 C53 1.381(6)
F53 C53 1.348(4)
C53 C54 1.354(6)
F54 C54 1.350(4)
C54 C55 1.360(6)
F55 C55 1.339(5)
C55 C56 1.368(5)
F56 C56 1.349(4)
C61 C66 1.384(4)
C61 C62 1.392(4)
F62 C62 1.348(4)
C62 C63 1.379(4)
F63 C63 1.339(4)
C63 C64 1.368(5)
F64 C64 1.342(4)
C64 C65 1.367(5)
F65 C65 1.341(4)
C65 C66 1.384(4)
F66 C66 1.356(3)

loop_
_geom_torsion_atom_site_label_1
_geom_torsion_atom_site_label_2
_geom_torsion_atom_site_label_3
_geom_torsion_atom_site_label_4
_geom_torsion
O3 S1 O1 C3 85.07(17)
O2 S1 O1 C3 -20.12(18)
O2 S1 O3 B1 157.02(19)
O1 S1 O3 B1 53.6(2)
O3 S1 O2 B2 -113.6(2)
O1 S1 O2 B2 -3.4(2)
C21 P1 C1 C2 174.84(17)
C11 P1 C1 C2 57.0(2)
C3 P1 C1 C2 -65.8(2)
P1 C1 C2 B1 122.0(2)
S1 O1 C3 B2 33.2(2)
S1 O1 C3 P1 -103.89(16)
C1 P1 C3 O1 41.1(2)
C21 P1 C3 O1 167.80(17)
C11 P1 C3 O1 -72.96(19)
C1 P1 C3 B2 -81.7(2)
C21 P1 C3 B2 45.0(3)
C11 P1 C3 B2 164.3(2)
C1 P1 C11 C16 -109.6(2)
C21 P1 C11 C16 125.8(2)
C3 P1 C11 C16 7.9(3)
C1 P1 C11 C12 65.9(2)
C21 P1 C11 C12 -58.7(2)
C3 P1 C11 C12 -176.68(19)
C16 C11 C12 C13 2.0(4)
P1 C11 C12 C13 -173.7(2)
C16 C11 C12 C17 -177.3(3)
P1 C11 C12 C17 7.1(4)
C11 C12 C13 C14 -0.5(5)
C17 C12 C13 C14 178.8(3)
C12 C13 C14 C15 -0.6(6)
C13 C14 C15 C16 0.3(6)
C14 C15 C16 C11 1.2(5)
C14 C15 C16 C18 -176.8(3)
C12 C11 C16 C15 -2.3(4)
P1 C11 C16 C15 172.9(2)
C12 C11 C16 C18 175.4(3)
P1 C11 C16 C18 -9.4(4)
C1 P1 C21 C22 11.7(3)
C11 P1 C21 C22 126.5(2)
C3 P1 C21 C22 -109.1(2)
C1 P1 C21 C26 -166.3(2)
C11 P1 C21 C26 -51.5(2)
C3 P1 C21 C26 72.9(2)
C26 C21 C22 C23 1.7(4)
P1 C21 C22 C23 -176.3(2)
C26 C21 C22 C27 -178.1(3)
P1 C21 C22 C27 3.9(4)
C21 C22 C23 C24 -0.1(5)
C27 C22 C23 C24 179.8(3)
C22 C23 C24 C25 -1.5(6)
C23 C24 C25 C26 1.4(6)
C24 C25 C26 C21 0.2(5)
C24 C25 C26 C28 -179.2(3)
C22 C21 C26 C25 -1.8(4)
P1 C21 C26 C25 176.3(2)
C22 C21 C26 C28 177.6(3)
P1 C21 C26 C28 -4.3(4)
S1 O3 B1 C2 -73.7(3)
S1 O3 B1 C31 169.35(17)
S1 O3 B1 C41 51.8(3)
C1 C2 B1 O3 -43.4(3)
C1 C2 B1 C31 69.7(3)
C1 C2 B1 C41 -160.8(2)
O3 B1 C31 C36 9.6(4)
C2 B1 C31 C36 -102.5(3)
C41 B1 C31 C36 124.0(3)
O3 B1 C31 C32 -173.2(2)
C2 B1 C31 C32 74.8(3)
C41 B1 C31 C32 -58.7(3)
C36 C31 C32 F32 178.7(3)
B1 C31 C32 F32 1.0(4)
C36 C31 C32 C33 -0.5(4)
B1 C31 C32 C33 -178.2(3)
F32 C32 C33 F33 -0.7(4)
C31 C32 C33 F33 178.6(3)
F32 C32 C33 C34 -179.5(3)
C31 C32 C33 C34 -0.3(5)
F33 C33 C34 F34 -0.5(5)
C32 C33 C34 F34 178.4(3)
F33 C33 C34 C35 -178.3(3)
C32 C33 C34 C35 0.5(5)
F34 C34 C35 F35 2.0(4)
C33 C34 C35 F35 179.8(3)
F34 C34 C35 C36 -177.8(3)
C33 C34 C35 C36 0.0(5)
F35 C35 C36 F36 -1.8(4)
C34 C35 C36 F36 178.0(3)
F35 C35 C36 C31 179.3(3)
C34 C35 C36 C31 -0.9(5)
C32 C31 C36 F36 -177.7(2)
B1 C31 C36 F36 -0.3(4)
C32 C31 C36 C35 1.1(4)
B1 C31 C36 C35 178.5(3)
O3 B1 C41 C42 -134.0(3)
C2 B1 C41 C42 -17.8(4)
C31 B1 C41 C42 112.0(3)
O3 B1 C41 C46 47.6(3)
C2 B1 C41 C46 163.8(2)
C31 B1 C41 C46 -66.5(3)
C46 C41 C42 F42 177.6(2)
B1 C41 C42 F42 -0.9(4)
C46 C41 C42 C43 -1.8(4)
B1 C41 C42 C43 179.7(3)
F42 C42 C43 F43 1.1(4)
C41 C42 C43 F43 -179.4(3)
F42 C42 C43 C44 -177.9(3)
C41 C42 C43 C44 1.5(5)
F43 C43 C44 F44 -0.3(5)
C42 C43 C44 F44 178.7(3)
F43 C43 C44 C45 -179.1(3)
C42 C43 C44 C45 -0.1(5)
F44 C44 C45 F45 -1.1(5)
C43 C44 C45 F45 177.7(3)
F44 C44 C45 C46 -179.7(3)
C43 C44 C45 C46 -0.9(5)
F45 C45 C46 F46 0.9(4)
C44 C45 C46 F46 179.5(3)
F45 C45 C46 C41 -178.0(3)
C44 C45 C46 C41 0.6(5)
C42 C41 C46 F46 -178.2(2)
B1 C41 C46 F46 0.4(4)
C42 C41 C46 C45 0.7(4)
B1 C41 C46 C45 179.3(3)
S1 O2 B2 C51 148.75(19)
S1 O2 B2 C61 -92.9(2)
S1 O2 B2 C3 21.9(3)
O1 C3 B2 O2 -31.5(2)
P1 C3 B2 O2 94.8(2)
O1 C3 B2 C51 -152.2(2)
P1 C3 B2 C51 -26.0(4)
O1 C3 B2 C61 76.6(2)
P1 C3 B2 C61 -157.18(19)
O2 B2 C51 C56 166.8(2)
C61 B2 C51 C56 53.5(3)
C3 B2 C51 C56 -77.9(3)
O2 B2 C51 C52 -11.6(4)
C61 B2 C51 C52 -124.9(3)
C3 B2 C51 C52 103.7(3)
C56 C51 C52 F52 179.6(3)
B2 C51 C52 F52 -1.9(5)
C56 C51 C52 C53 1.5(5)
B2 C51 C52 C53 -180.0(3)
F52 C52 C53 F53 -0.8(5)
C51 C52 C53 F53 177.3(3)
F52 C52 C53 C54 180.0(3)
C51 C52 C53 C54 -1.9(6)
F53 C53 C54 F54 -0.4(6)
C52 C53 C54 F54 178.8(3)
F53 C53 C54 C55 -177.8(3)
C52 C53 C54 C55 1.3(6)
F54 C54 C55 F55 1.0(6)
C53 C54 C55 F55 178.4(4)
F54 C54 C55 C56 -177.9(3)
C53 C54 C55 C56 -0.5(6)
F55 C55 C56 F56 -0.2(5)
C54 C55 C56 F56 178.7(3)
F55 C55 C56 C51 -178.7(3)
C54 C55 C56 C51 0.2(6)
C52 C51 C56 F56 -179.1(3)
B2 C51 C56 F56 2.2(4)
C52 C51 C56 C55 -0.7(5)
B2 C51 C56 C55 -179.3(3)
O2 B2 C61 C66 127.4(3)
C51 B2 C61 C66 -114.4(3)
C3 B2 C61 C66 21.1(4)
O2 B2 C61 C62 -50.3(3)
C51 B2 C61 C62 67.9(3)
C3 B2 C61 C62 -156.6(2)
C66 C61 C62 F62 177.9(2)
B2 C61 C62 F62 -4.0(4)
C66 C61 C62 C63 -1.9(4)
B2 C61 C62 C63 176.1(3)
F62 C62 C63 F63 2.1(4)
C61 C62 C63 F63 -178.0(3)
F62 C62 C63 C64 -178.5(3)
C61 C62 C63 C64 1.4(5)
F63 C63 C64 F64 -0.4(5)
C62 C63 C64 F64 -179.9(3)
F63 C63 C64 C65 179.1(3)
C62 C63 C64 C65 -0.4(5)
F64 C64 C65 F65 0.1(5)
C63 C64 C65 F65 -179.4(3)
F64 C64 C65 C66 179.6(3)
C63 C64 C65 C66 0.1(5)
F65 C65 C66 F66 -1.1(4)
C64 C65 C66 F66 179.4(3)
F65 C65 C66 C61 178.7(3)
C64 C65 C66 C61 -0.8(5)
C62 C61 C66 F66 -178.5(3)
B2 C61 C66 F66 3.7(5)
C62 C61 C66 C65 1.6(4)
B2 C61 C66 C65 -176.1(3)

loop_
_platon_squeeze_void_nr
_platon_squeeze_void_average_x
_platon_squeeze_void_average_y
_platon_squeeze_void_average_z
_platon_squeeze_void_volume
_platon_squeeze_void_count_electrons
_platon_squeeze_void_content
1 0.000 -0.039 0.250 51 4 ' '
2 0.000 0.039 0.750 51 4 ' '
3 0.500 0.461 0.250 51 4 ' '
4 0.500 0.539 0.750 51 4 ' '
